data_2311391
loop_
_publ_author_name
'Pouye, Serigne Fallou'
'Cisse, Ibrahima'
'Diop, Libasse'
'Dolmella, Alessandro'
'Bern\`es, Sylvain'

_publ_section_title
;
 Crystal structure of
 \m-oxalato-\k<sup>2</sup><i>O</i><sup>1</sup>:<i>O</i><sup>2</sup>-bis-[(dimethyl
 sulfoxide-\k<i>O</i>)tri-phenyl-tin(IV)].
;
_journal_coeditor_code IM2477
_journal_issue 'Pt 7'
_journal_name_full 'Acta crystallographica. Section E, Crystallographic communications'
_journal_page_first 1033
_journal_page_last 1036
_journal_paper_doi 10.1107/S2056989017008519
_journal_volume 73
_journal_year 2017
_chemical_formula_iupac '[Sn2 (C6 H5)6 (C2 O4) (C2 H6 O S)2]'
_chemical_formula_moiety 'C42 H42 O6 S2 Sn2'
_chemical_formula_sum 'C42 H42 O6 S2 Sn2'
_chemical_formula_weight 944.25
_chemical_name_systematic
;
\m-Oxalato-\k^2^<i>O</i>^1^:<i>O</i>^2^-bis[triphenyl(dimethyl
sulfoxide-\k<i>O</i>)tin(IV)]
;
_space_group_crystal_system monoclinic
_space_group_IT_number 15
_space_group_name_Hall '-C 2yc'
_space_group_name_H-M_alt 'C 1 2/c 1'
_atom_sites_solution_hydrogens geom
_atom_sites_solution_primary direct
_atom_sites_solution_secondary difmap
_audit_creation_method SHELXL-2016/6
_cell_angle_alpha 90
_cell_angle_beta 111.213(10)
_cell_angle_gamma 90
_cell_formula_units_Z 4
_cell_length_a 15.4638(14)
_cell_length_b 16.2069(10)
_cell_length_c 17.6205(15)
_cell_measurement_reflns_used 5828
_cell_measurement_temperature 297.0(10)
_cell_measurement_theta_max 25.5060
_cell_measurement_theta_min 3.5060
_cell_volume 4116.8(6)
_computing_cell_refinement
;
CrysAlis PRO (Agilent, 2013)
;
_computing_data_collection
;
CrysAlis PRO (Agilent, 2013)
;
_computing_data_reduction
;
CrysAlis PRO (Agilent, 2013)
;
_computing_molecular_graphics
;
XP in SHELXTL (Sheldrick, 2008) and Mercury (Macrae <i>et al.</i>,
2008)
;
_computing_publication_material
;
SHELXL2016 (Sheldrick, 2015b)
;
_computing_structure_refinement
;
SHELXL2016 (Sheldrick, 2015b)
;
_computing_structure_solution
;
SHELXT2014 (Sheldrick, 2015a)
;
_diffrn_ambient_temperature 297.0(10)
_diffrn_detector_area_resol_mean 10.5564
_diffrn_measured_fraction_theta_full 0.998
_diffrn_measured_fraction_theta_max 0.995
_diffrn_measurement_device 'four-circle diffractometer'
_diffrn_measurement_device_type 'Agilent Xcalibur Atlas Gemini'
_diffrn_measurement_method '\w scans'
_diffrn_radiation_monochromator graphite
_diffrn_radiation_source 'Enhance (Mo) X-ray Source'
_diffrn_radiation_type MoK\a
_diffrn_radiation_wavelength 0.71073
_diffrn_reflns_av_R_equivalents 0.0640
_diffrn_reflns_limit_h_max 20
_diffrn_reflns_limit_h_min -21
_diffrn_reflns_limit_k_max 22
_diffrn_reflns_limit_k_min -20
_diffrn_reflns_limit_l_max 24
_diffrn_reflns_limit_l_min -23
_diffrn_reflns_number 27591
_diffrn_reflns_theta_full 25.242
_diffrn_reflns_theta_max 29.573
_diffrn_reflns_theta_min 3.011
_exptl_absorpt_coefficient_mu 1.359
_exptl_absorpt_correction_T_max 0.978
_exptl_absorpt_correction_T_min 0.955
_exptl_absorpt_correction_type gaussian
_exptl_absorpt_process_details
;
(CrysAlis PRO; Agilent, 2013)
;
_exptl_crystal_colour colourless
_exptl_crystal_density_diffrn 1.523
_exptl_crystal_description block
_exptl_crystal_F_000 1896
_exptl_crystal_size_max 0.1861
_exptl_crystal_size_mid 0.1748
_exptl_crystal_size_min 0.1080
_refine_diff_density_max 0.503
_refine_diff_density_min -0.530
_refine_ls_extinction_method none
_refine_ls_goodness_of_fit_ref 1.021
_refine_ls_hydrogen_treatment constr
_refine_ls_matrix_type full
_refine_ls_number_constraints 0
_refine_ls_number_parameters 383
_refine_ls_number_reflns 5762
_refine_ls_number_restraints 180
_refine_ls_restrained_S_all 1.009
_refine_ls_R_factor_all 0.0984
_refine_ls_R_factor_gt 0.0465
_refine_ls_shift/su_max 0.001
_refine_ls_shift/su_mean 0.000
_refine_ls_structure_factor_coef Fsqd
_refine_ls_weighting_details 'w=1/[\s^2^(Fo^2^)+(0.0254P)^2^+2.4676P] where P=(Fo^2^+2Fc^2^)/3'
_refine_ls_weighting_scheme calc
_refine_ls_wR_factor_gt 0.0747
_refine_ls_wR_factor_ref 0.0902
_reflns_number_gt 3476
_reflns_number_total 5762
_reflns_threshold_expression 'I > 2\s(I)'
_cod_data_source_file im2477sup1.cif
_cod_data_source_block I
_cod_original_sg_symbol_H-M 'C 2/c'
_cod_database_code 2311391

loop_
_space_group_symop_operation_xyz
'x, y, z'
'-x, y, -z+1/2'
'x+1/2, y+1/2, z'
'-x+1/2, y+1/2, -z+1/2'
'-x, -y, -z'
'x, -y, z-1/2'
'-x+1/2, -y+1/2, -z'
'x+1/2, -y+1/2, z-1/2'

loop_
_atom_site_type_symbol
_atom_site_label
_atom_site_fract_x
_atom_site_fract_y
_atom_site_fract_z
_atom_site_U_iso_or_equiv
_atom_site_adp_type
_atom_site_calc_flag
_atom_site_occupancy
_atom_site_disorder_assembly
_atom_site_disorder_group
Sn Sn 0.74863(2) 0.38396(2) 0.82897(2) 0.05437(10) Uani d 1 . .
O O1 0.73200(18) 0.28181(13) 0.90012(13) 0.0554(6) Uani d 1 . .
O O2 0.81455(18) 0.34129(15) 1.01798(14) 0.0627(7) Uani d 1 . .
C C1 0.7646(2) 0.2865(2) 0.9783(2) 0.0454(8) Uani d 1 . .
C C2 0.8950(3) 0.3837(2) 0.8639(2) 0.0558(9) Uani d 1 . .
C C3 0.9412(3) 0.3172(3) 0.8478(3) 0.0744(12) Uani d 1 . .
H H3A 0.908158 0.269872 0.824646 0.089 Uiso calc 1 . .
C C4 1.0369(4) 0.3197(4) 0.8656(3) 0.0940(15) Uani d 1 . .
H H4A 1.067176 0.274125 0.854909 0.113 Uiso calc 1 . .
C C5 1.0860(4) 0.3893(4) 0.8988(3) 0.1056(19) Uani d 1 . .
H H5A 1.149565 0.391281 0.910245 0.127 Uiso calc 1 . .
C C6 1.0420(4) 0.4552(4) 0.9148(3) 0.1067(18) Uani d 1 . .
H H6A 1.075612 0.502164 0.938234 0.128 Uiso calc 1 . .
C C7 0.9470(3) 0.4532(3) 0.8967(3) 0.0811(13) Uani d 1 . .
H H7A 0.917543 0.499630 0.906752 0.097 Uiso calc 1 . .
C C8A 0.6690(7) 0.3048(6) 0.7188(8) 0.041(3) Uani d 0.5 A 1
C C9A 0.5839(5) 0.2732(4) 0.7073(4) 0.060(2) Uani d 0.5 A 1
H H9AA 0.558300 0.282628 0.746799 0.072 Uiso calc 0.5 A 1
C C10A 0.5333(6) 0.2272(5) 0.6388(5) 0.072(2) Uani d 0.5 A 1
H H10A 0.475126 0.206430 0.632941 0.087 Uiso calc 0.5 A 1
C C11A 0.5698(11) 0.2132(8) 0.5811(8) 0.073(4) Uani d 0.5 A 1
H H11A 0.536487 0.182846 0.534959 0.088 Uiso calc 0.5 A 1
C C12A 0.6553(12) 0.2434(11) 0.5901(11) 0.081(5) Uani d 0.5 A 1
H H12A 0.680493 0.232811 0.550534 0.097 Uiso calc 0.5 A 1
C C13A 0.7046(10) 0.2895(10) 0.6578(11) 0.069(5) Uani d 0.5 A 1
H H13A 0.762268 0.310741 0.662866 0.083 Uiso calc 0.5 A 1
C C8B 0.6772(8) 0.3329(6) 0.7227(8) 0.045(3) Uani d 0.5 A 2
C C9B 0.5824(6) 0.3406(6) 0.6914(4) 0.074(2) Uani d 0.5 A 2
H H9BA 0.554540 0.375035 0.718110 0.089 Uiso calc 0.5 A 2
C C10B 0.5261(7) 0.2996(7) 0.6223(5) 0.100(3) Uani d 0.5 A 2
H H10B 0.462179 0.306921 0.603236 0.120 Uiso calc 0.5 A 2
C C11B 0.5651(13) 0.2487(8) 0.5825(9) 0.098(5) Uani d 0.5 A 2
H H11B 0.527747 0.220670 0.536246 0.118 Uiso calc 0.5 A 2
C C12B 0.6595(13) 0.2385(12) 0.6105(11) 0.089(6) Uani d 0.5 A 2
H H12B 0.686415 0.203745 0.583203 0.107 Uiso calc 0.5 A 2
C C13B 0.7142(11) 0.2802(10) 0.6793(11) 0.066(5) Uani d 0.5 A 2
H H13B 0.778203 0.273077 0.697646 0.079 Uiso calc 0.5 A 2
C C14A 0.6762(6) 0.4614(6) 0.8894(5) 0.051(3) Uani d 0.5 A 3
C C15A 0.6973(8) 0.5429(6) 0.9128(5) 0.069(3) Uani d 0.5 A 3
H H15A 0.747612 0.568106 0.905281 0.083 Uiso calc 0.5 A 3
C C16A 0.6444(9) 0.5870(10) 0.9473(7) 0.097(6) Uani d 0.5 A 3
H H16A 0.658909 0.641741 0.962574 0.116 Uiso calc 0.5 A 3
C C17A 0.5707(8) 0.5503(8) 0.9590(6) 0.117(4) Uani d 0.5 A 3
H H17A 0.536018 0.580073 0.983054 0.141 Uiso calc 0.5 A 3
C C18A 0.5470(6) 0.4700(7) 0.9358(5) 0.099(3) Uani d 0.5 A 3
H H18A 0.495829 0.445820 0.942794 0.118 Uiso calc 0.5 A 3
C C19A 0.6004(5) 0.4259(5) 0.9020(4) 0.065(2) Uani d 0.5 A 3
H H19A 0.585513 0.371091 0.887310 0.078 Uiso calc 0.5 A 3
C C14B 0.6686(6) 0.4733(6) 0.8548(5) 0.048(2) Uani d 0.5 A 4
C C15B 0.6971(7) 0.5049(6) 0.9333(6) 0.066(3) Uani d 0.5 A 4
H H15B 0.750368 0.484317 0.973173 0.079 Uiso calc 0.5 A 4
C C16B 0.6469(10) 0.5669(8) 0.9528(10) 0.098(7) Uani d 0.5 A 4
H H16B 0.666347 0.587680 1.005548 0.117 Uiso calc 0.5 A 4
C C17B 0.5690(8) 0.5971(5) 0.8944(8) 0.093(3) Uani d 0.5 A 4
H H17B 0.535329 0.638907 0.907265 0.111 Uiso calc 0.5 A 4
C C18B 0.5398(6) 0.5661(6) 0.8164(6) 0.095(3) Uani d 0.5 A 4
H H18B 0.486350 0.587047 0.777086 0.114 Uiso calc 0.5 A 4
C C19B 0.5887(5) 0.5041(5) 0.7957(5) 0.066(2) Uani d 0.5 A 4
H H19B 0.568470 0.483432 0.742912 0.079 Uiso calc 0.5 A 4
S S1A 0.7716(2) 0.52338(16) 0.68682(18) 0.0811(8) Uani d 0.5 A 5
O O3A 0.7554(4) 0.5126(4) 0.7693(4) 0.0732(16) Uani d 0.5 A 5
C C20A 0.865(2) 0.575(3) 0.708(3) 0.137(14) Uani d 0.5 A 5
H H20A 0.864484 0.604834 0.660865 0.205 Uiso calc 0.5 A 5
H H20B 0.917345 0.538392 0.725717 0.205 Uiso calc 0.5 A 5
H H20C 0.870035 0.613586 0.751115 0.205 Uiso calc 0.5 A 5
C C21A 0.6862(16) 0.5830(16) 0.6302(14) 0.184(13) Uani d 0.5 A 5
H H21A 0.701270 0.605139 0.585978 0.276 Uiso calc 0.5 A 5
H H21B 0.677325 0.627345 0.662722 0.276 Uiso calc 0.5 A 5
H H21C 0.630197 0.551118 0.608857 0.276 Uiso calc 0.5 A 5
S S1B 0.76364(17) 0.56427(15) 0.72611(17) 0.0723(6) Uani d 0.5 A 6
O O3B 0.7508(4) 0.4700(3) 0.7186(4) 0.0728(17) Uani d 0.5 A 6
C C20B 0.8649(16) 0.597(3) 0.710(3) 0.096(7) Uani d 0.5 A 6
H H20D 0.861031 0.655418 0.699420 0.144 Uiso calc 0.5 A 6
H H20E 0.870286 0.568154 0.664730 0.144 Uiso calc 0.5 A 6
H H20F 0.918280 0.585965 0.758107 0.144 Uiso calc 0.5 A 6
C C21B 0.6869(12) 0.6082(12) 0.6425(14) 0.101(6) Uani d 0.5 A 6
H H21D 0.704256 0.664491 0.639061 0.152 Uiso calc 0.5 A 6
H H21E 0.626177 0.606439 0.645634 0.152 Uiso calc 0.5 A 6
H H21F 0.686267 0.578628 0.595114 0.152 Uiso calc 0.5 A 6

loop_
_atom_site_aniso_label
_atom_site_aniso_U_11
_atom_site_aniso_U_22
_atom_site_aniso_U_33
_atom_site_aniso_U_12
_atom_site_aniso_U_13
_atom_site_aniso_U_23
Sn 0.05831(17) 0.05370(17) 0.05635(17) 0.00491(13) 0.02705(13) 0.01576(12)
O1 0.0847(18) 0.0497(14) 0.0311(13) -0.0065(12) 0.0201(12) 0.0076(10)
O2 0.0827(19) 0.0523(15) 0.0485(15) -0.0168(14) 0.0183(14) 0.0011(12)
C1 0.055(2) 0.0419(19) 0.041(2) 0.0038(17) 0.0200(17) 0.0037(15)
C2 0.055(2) 0.072(3) 0.043(2) -0.002(2) 0.0201(17) 0.0074(18)
C3 0.064(3) 0.084(3) 0.075(3) 0.002(2) 0.024(2) 0.000(2)
C4 0.074(4) 0.125(5) 0.091(4) 0.017(3) 0.040(3) -0.001(3)
C5 0.063(3) 0.174(6) 0.083(4) -0.025(4) 0.030(3) -0.021(4)
C6 0.088(4) 0.145(5) 0.079(4) -0.042(4) 0.021(3) -0.023(3)
C7 0.079(3) 0.095(4) 0.067(3) -0.009(3) 0.024(2) -0.012(2)
C8A 0.054(6) 0.033(6) 0.032(4) -0.004(4) 0.011(4) 0.007(4)
C9A 0.063(5) 0.063(5) 0.053(5) -0.008(4) 0.021(4) -0.004(4)
C10A 0.071(6) 0.078(6) 0.064(6) -0.026(5) 0.021(5) -0.005(5)
C11A 0.085(8) 0.074(8) 0.052(6) -0.020(6) 0.014(6) -0.001(5)
C12A 0.126(13) 0.083(10) 0.046(7) -0.007(9) 0.045(8) -0.006(6)
C13A 0.072(9) 0.075(9) 0.073(11) -0.019(7) 0.041(8) 0.004(7)
C8B 0.053(6) 0.047(8) 0.037(5) -0.005(5) 0.020(4) 0.007(5)
C9B 0.061(6) 0.113(7) 0.047(5) -0.006(6) 0.017(4) -0.014(5)
C10B 0.062(6) 0.169(11) 0.060(6) -0.019(7) 0.010(5) -0.025(7)
C11B 0.108(11) 0.125(14) 0.052(7) -0.027(10) 0.016(7) -0.023(8)
C12B 0.117(13) 0.085(11) 0.068(11) 0.013(9) 0.036(8) -0.011(8)
C13B 0.070(8) 0.065(8) 0.057(8) 0.021(6) 0.018(6) -0.005(6)
C14A 0.059(5) 0.056(6) 0.032(5) 0.002(4) 0.010(5) 0.002(5)
C15A 0.074(6) 0.061(7) 0.063(7) 0.021(6) 0.013(5) -0.008(5)
C16A 0.100(14) 0.082(9) 0.100(12) 0.022(8) 0.026(11) -0.038(8)
C17A 0.095(9) 0.155(12) 0.091(8) 0.038(9) 0.020(7) -0.045(8)
C18A 0.074(6) 0.152(10) 0.076(6) 0.008(7) 0.035(5) -0.012(6)
C19A 0.065(5) 0.084(6) 0.051(5) 0.003(4) 0.027(4) -0.005(4)
C14B 0.053(5) 0.049(5) 0.045(6) -0.001(4) 0.021(5) 0.003(4)
C15B 0.067(6) 0.060(7) 0.065(7) 0.023(6) 0.018(5) 0.013(6)
C16B 0.101(14) 0.073(9) 0.106(12) 0.022(8) 0.021(10) -0.020(7)
C17B 0.091(8) 0.071(7) 0.130(10) 0.022(6) 0.057(8) -0.004(6)
C18B 0.064(6) 0.100(8) 0.111(8) 0.028(5) 0.019(6) 0.021(6)
C19B 0.058(5) 0.078(6) 0.059(5) 0.006(4) 0.019(4) 0.004(4)
S1A 0.110(2) 0.0488(14) 0.107(2) -0.0064(13) 0.0655(18) -0.0066(14)
O3A 0.103(5) 0.057(4) 0.069(4) -0.005(3) 0.043(4) 0.021(3)
C20A 0.125(19) 0.15(3) 0.152(19) -0.008(14) 0.076(15) 0.07(2)
C21A 0.128(16) 0.27(3) 0.093(12) -0.073(16) -0.037(10) 0.093(16)
S1B 0.0840(17) 0.0567(14) 0.0848(18) -0.0119(12) 0.0407(14) -0.0040(13)
O3B 0.108(5) 0.039(3) 0.084(5) -0.010(3) 0.050(4) 0.010(3)
C20B 0.045(9) 0.110(13) 0.125(14) -0.016(7) 0.021(8) 0.059(11)
C21B 0.080(10) 0.080(7) 0.171(17) 0.044(7) 0.079(11) 0.071(9)

loop_
_atom_type_symbol
_atom_type_description
_atom_type_scat_dispersion_real
_atom_type_scat_dispersion_imag
_atom_type_scat_source
C C 0.0033 0.0016 'International Tables Vol C Tables 4.2.6.8 and 6.1.1.4'
H H 0.0000 0.0000 'International Tables Vol C Tables 4.2.6.8 and 6.1.1.4'
O O 0.0106 0.0060 'International Tables Vol C Tables 4.2.6.8 and 6.1.1.4'
S S 0.1246 0.1234 'International Tables Vol C Tables 4.2.6.8 and 6.1.1.4'
Sn Sn -0.6537 1.4246 'International Tables Vol C Tables 4.2.6.8 and 6.1.1.4'

loop_
_exptl_crystal_face_index_h
_exptl_crystal_face_index_k
_exptl_crystal_face_index_l
_exptl_crystal_face_perp_dist
16 14 -12 0.0788
-11 13 19 0.0918
11 -13 -19 0.0918
-10 -20 3 0.0840
-3 -3 24 0.1066
15 -10 7 0.0660
-20 9 3 0.0397
-1 8 -21 0.0287
-9 -12 21 0.1092
-13 17 14 0.0834
11 17 -15 0.0581
18 0 -21 0.0836
11 8 13 0.0755
-9 -8 -16 0.0466
-19 -7 -1 0.0594
-21 3 2 0.0282
-4 3 -21 0.0147

loop_
_geom_angle_atom_site_label_1
_geom_angle_atom_site_label_2
_geom_angle_atom_site_label_3
_geom_angle_site_symmetry_3
_geom_angle
C8B Sn C2 . 116.5(4)
C14B Sn C2 . 126.9(3)
C8B Sn O1 . 94.9(3)
C14B Sn O1 . 101.8(2)
C2 Sn O1 . 99.80(12)
C2 Sn C14A . 122.6(3)
O1 Sn C14A . 88.1(2)
C2 Sn C8A . 115.9(3)
O1 Sn C8A . 85.5(3)
C2 Sn O3A . 85.17(18)
O1 Sn O3A . 167.81(17)
C2 Sn O3B . 84.84(18)
O1 Sn O3B . 163.62(16)
C1 O1 Sn . 119.8(2)
O2 C1 O1 . 125.4(3)
O2 C1 C1 7_657 120.4(4)
O1 C1 C1 7_657 114.2(4)
C3 C2 C7 . 117.2(4)
C3 C2 Sn . 121.3(3)
C7 C2 Sn . 121.2(3)
C2 C3 C4 . 121.1(4)
C2 C3 H3A . 119.5
C4 C3 H3A . 119.5
C5 C4 C3 . 119.9(5)
C5 C4 H4A . 120.0
C3 C4 H4A . 120.0
C6 C5 C4 . 119.9(5)
C6 C5 H5A . 120.1
C4 C5 H5A . 120.1
C5 C6 C7 . 120.3(5)
C5 C6 H6A . 119.8
C7 C6 H6A . 119.8
C2 C7 C6 . 121.6(5)
C2 C7 H7A . 119.2
C6 C7 H7A . 119.2
C9A C8A C13A . 116.7(10)
C9A C8A Sn . 122.4(9)
C13A C8A Sn . 120.9(9)
C8A C9A C10A . 122.8(9)
C8A C9A H9AA . 118.6
C10A C9A H9AA . 118.6
C11A C10A C9A . 119.0(9)
C11A C10A H10A . 120.5
C9A C10A H10A . 120.5
C10A C11A C12A . 120.3(12)
C10A C11A H11A . 119.9
C12A C11A H11A . 119.9
C11A C12A C13A . 120.3(13)
C11A C12A H12A . 119.9
C13A C12A H12A . 119.9
C12A C13A C8A . 120.9(12)
C12A C13A H13A . 119.6
C8A C13A H13A . 119.6
C9B C8B C13B . 115.2(11)
C9B C8B Sn . 119.4(9)
C13B C8B Sn . 125.0(10)
C8B C9B C10B . 123.3(9)
C8B C9B H9BA . 118.3
C10B C9B H9BA . 118.3
C11B C10B C9B . 119.4(10)
C11B C10B H10B . 120.3
C9B C10B H10B . 120.3
C10B C11B C12B . 120.2(12)
C10B C11B H11B . 119.9
C12B C11B H11B . 119.9
C11B C12B C13B . 119.4(13)
C11B C12B H12B . 120.3
C13B C12B H12B . 120.3
C12B C13B C8B . 122.5(12)
C12B C13B H13B . 118.7
C8B C13B H13B . 118.7
C15A C14A C19A . 117.8(9)
C15A C14A Sn . 125.6(7)
C19A C14A Sn . 116.6(7)
C16A C15A C14A . 120.7(11)
C16A C15A H15A . 119.6
C14A C15A H15A . 119.6
C17A C16A C15A . 119.9(13)
C17A C16A H16A . 120.0
C15A C16A H16A . 120.0
C16A C17A C18A . 121.1(11)
C16A C17A H17A . 119.5
C18A C17A H17A . 119.5
C17A C18A C19A . 118.8(9)
C17A C18A H18A . 120.6
C19A C18A H18A . 120.6
C18A C19A C14A . 121.6(9)
C18A C19A H19A . 119.2
C14A C19A H19A . 119.2
C19B C14B C15B . 119.3(9)
C19B C14B Sn . 122.0(6)
C15B C14B Sn . 118.7(7)
C16B C15B C14B . 120.6(10)
C16B C15B H15B . 119.7
C14B C15B H15B . 119.7
C17B C16B C15B . 119.7(12)
C17B C16B H16B . 120.2
C15B C16B H16B . 120.2
C16B C17B C18B . 120.2(10)
C16B C17B H17B . 119.9
C18B C17B H17B . 119.9
C17B C18B C19B . 121.1(8)
C17B C18B H18B . 119.5
C19B C18B H18B . 119.5
C18B C19B C14B . 119.1(8)
C18B C19B H19B . 120.5
C14B C19B H19B . 120.5
O3A S1A C20A . 105.9(18)
O3A S1A C21A . 105.3(9)
C20A S1A C21A . 107.1(17)
S1A O3A Sn . 124.0(4)
S1A C20A H20A . 109.5
S1A C20A H20B . 109.5
H20A C20A H20B . 109.5
S1A C20A H20C . 109.5
H20A C20A H20C . 109.5
H20B C20A H20C . 109.5
S1A C21A H21A . 109.5
S1A C21A H21B . 109.5
H21A C21A H21B . 109.5
S1A C21A H21C . 109.5
H21A C21A H21C . 109.5
H21B C21A H21C . 109.5
O3B S1B C21B . 108.4(8)
O3B S1B C20B . 112.3(15)
C21B S1B C20B . 96.8(13)
S1B O3B Sn . 123.0(4)
S1B C20B H20D . 109.5
S1B C20B H20E . 109.5
H20D C20B H20E . 109.5
S1B C20B H20F . 109.5
H20D C20B H20F . 109.5
H20E C20B H20F . 109.5
S1B C21B H21D . 109.5
S1B C21B H21E . 109.5
H21D C21B H21E . 109.5
S1B C21B H21F . 109.5
H21D C21B H21F . 109.5
H21E C21B H21F . 109.5

loop_
_geom_bond_atom_site_label_1
_geom_bond_atom_site_label_2
_geom_bond_site_symmetry_2
_geom_bond_distance
Sn C8B . 1.979(13)
Sn C14B . 2.060(10)
Sn C2 . 2.120(4)
Sn O1 . 2.147(2)
Sn C14A . 2.196(10)
Sn C8A . 2.281(12)
Sn O3A . 2.354(6)
Sn O3B . 2.403(6)
O1 C1 . 1.286(4)
O2 C1 . 1.218(4)
C1 C1 7_657 1.562(6)
C2 C3 . 1.379(5)
C2 C7 . 1.382(6)
C3 C4 . 1.398(6)
C3 H3A . 0.9300
C4 C5 . 1.367(7)
C4 H4A . 0.9300
C5 C6 . 1.350(7)
C5 H5A . 0.9300
C6 C7 . 1.386(6)
C6 H6A . 0.9300
C7 H7A . 0.9300
C8A C9A . 1.357(11)
C8A C13A . 1.395(12)
C9A C10A . 1.394(9)
C9A H9AA . 0.9300
C10A C11A . 1.348(12)
C10A H10A . 0.9300
C11A C12A . 1.365(13)
C11A H11A . 0.9300
C12A C13A . 1.380(12)
C12A H12A . 0.9300
C13A H13A . 0.9300
C8B C9B . 1.372(11)
C8B C13B . 1.399(11)
C9B C10B . 1.384(10)
C9B H9BA . 0.9300
C10B C11B . 1.357(13)
C10B H10B . 0.9300
C11B C12B . 1.371(13)
C11B H11B . 0.9300
C12B C13B . 1.379(12)
C12B H12B . 0.9300
C13B H13B . 0.9300
C14A C15A . 1.387(11)
C14A C19A . 1.394(10)
C15A C16A . 1.383(12)
C15A H15A . 0.9300
C16A C17A . 1.366(15)
C16A H16A . 0.9300
C17A C18A . 1.373(12)
C17A H17A . 0.9300
C18A C19A . 1.381(10)
C18A H18A . 0.9300
C19A H19A . 0.9300
C14B C19B . 1.388(10)
C14B C15B . 1.389(11)
C15B C16B . 1.387(12)
C15B H15B . 0.9300
C16B C17B . 1.361(14)
C16B H16B . 0.9300
C17B C18B . 1.378(12)
C17B H17B . 0.9300
C18B C19B . 1.384(10)
C18B H18B . 0.9300
C19B H19B . 0.9300
S1A O3A . 1.572(6)
S1A C20A . 1.60(3)
S1A C21A . 1.65(2)
C20A H20A . 0.9600
C20A H20B . 0.9600
C20A H20C . 0.9600
C21A H21A . 0.9600
C21A H21B . 0.9600
C21A H21C . 0.9600
S1B O3B . 1.540(6)
S1B C21B . 1.679(19)
S1B C20B . 1.77(3)
C20B H20D . 0.9600
C20B H20E . 0.9600
C20B H20F . 0.9600
C21B H21D . 0.9600
C21B H21E . 0.9600
C21B H21F . 0.9600

loop_
_geom_hbond_atom_site_label_D
_geom_hbond_atom_site_label_H
_geom_hbond_atom_site_label_A
_geom_hbond_site_symmetry_A
_geom_hbond_distance_DH
_geom_hbond_distance_HA
_geom_hbond_distance_DA
_geom_hbond_angle_DHA
C20A H20A O2 6_565 0.96 2.51 3.43(4) 161.8
C21A H21A O2 6_565 0.96 2.60 3.49(2) 154.1
C21B H21D O1 4_656 0.96 2.36 3.278(19) 160.4

loop_
_geom_torsion_atom_site_label_1
_geom_torsion_atom_site_label_2
_geom_torsion_atom_site_label_3
_geom_torsion_atom_site_label_4
_geom_torsion_site_symmetry_4
_geom_torsion
Sn O1 C1 O2 . -8.7(5)
Sn O1 C1 C1 7_657 171.7(3)
C7 C2 C3 C4 . 1.3(6)
Sn C2 C3 C4 . 175.3(3)
C2 C3 C4 C5 . -0.7(7)
C3 C4 C5 C6 . 0.5(8)
C4 C5 C6 C7 . -1.1(9)
C3 C2 C7 C6 . -1.9(6)
Sn C2 C7 C6 . -175.8(3)
C5 C6 C7 C2 . 1.8(8)
C13A C8A C9A C10A . 0.3(5)
Sn C8A C9A C10A . 177.7(6)
C8A C9A C10A C11A . 0.0(6)
C9A C10A C11A C12A . 0.4(12)
C10A C11A C12A C13A . -1.0(16)
C11A C12A C13A C8A . 1.3(16)
C9A C8A C13A C12A . -0.9(12)
Sn C8A C13A C12A . -178.4(9)
C13B C8B C9B C10B . 0.2(5)
Sn C8B C9B C10B . -172.7(7)
C8B C9B C10B C11B . 0.3(6)
C9B C10B C11B C12B . -0.5(12)
C10B C11B C12B C13B . 0.2(16)
C11B C12B C13B C8B . 0.3(16)
C9B C8B C13B C12B . -0.4(12)
Sn C8B C13B C12B . 172.0(9)
C19A C14A C15A C16A . -0.2(4)
Sn C14A C15A C16A . 177.1(6)
C14A C15A C16A C17A . 0.3(5)
C15A C16A C17A C18A . -1.0(11)
C16A C17A C18A C19A . 1.6(13)
C17A C18A C19A C14A . -1.4(11)
C15A C14A C19A C18A . 0.7(9)
Sn C14A C19A C18A . -176.8(6)
C19B C14B C15B C16B . -0.2(5)
Sn C14B C15B C16B . 178.0(6)
C14B C15B C16B C17B . -0.1(5)
C15B C16B C17B C18B . 0.3(10)
C16B C17B C18B C19B . -0.2(12)
C17B C18B C19B C14B . -0.1(11)
C15B C14B C19B C18B . 0.4(9)
Sn C14B C19B C18B . -177.8(6)
C20A S1A O3A Sn . -119.3(17)
C21A S1A O3A Sn . 127.4(10)
C21B S1B O3B Sn . -135.9(7)
C20B S1B O3B Sn . 118.3(13)
